data_4020116
loop_
_publ_author_name
'Mino, Takashi'
'Saito, Akio'
'Tanaka, Youichi'
'Hasegawa, Shintaro'
'Sato, Yutaka'
'Sakamoto, Masami'
'Fujita, Tsutomu'

_publ_section_title
;
 Amination of N-Aryl Prolinol via Ring Expansion and Contraction:
 Application to the Chiral Ligand for the Catalytic Asymmetric Reaction
;
_journal_coden_ASTM JOCEAH
_journal_issue 5
_journal_name_full 'Journal of Organic Chemistry'
_journal_page_first 1937
_journal_page_last 1940
_journal_paper_doi 10.1021/jo0479967
_journal_volume 70
_journal_year 2005
_chemical_formula_moiety 'C29 H35 N2 O P '
_chemical_formula_sum 'C29 H35 N2 O P'
_chemical_formula_weight 458.586
_chemical_name_common (sR,S)pyperidinopyrrolidine
_space_group_IT_number 4
_symmetry_cell_setting monoclinic
_symmetry_space_group_name_Hall 'P 2yb'
_symmetry_space_group_name_H-M 'P 1 21 1'
_atom_sites_solution_hydrogens mixed
_atom_sites_solution_primary direct
_atom_sites_solution_secondary difmap
_cell_angle_alpha 90.00
_cell_angle_beta 99.97(3)
_cell_angle_gamma 90.00
_cell_formula_units_Z 2
_cell_length_a 15.407(5)
_cell_length_b 6.635(3)
_cell_length_c 13.278(5)
_cell_volume 1337.0(9)
_diffrn_radiation_type ' CuK\a'
_diffrn_radiation_wavelength_id all
_diffrn_reflns_av_R_equivalents 0.025
_diffrn_reflns_number 2896
_diffrn_reflns_theta_full 70.09
_diffrn_reflns_theta_max 70.09
_diffrn_reflns_theta_min 2.91
_exptl_absorpt_coefficient_mu 1.07
_exptl_absorpt_correction_T_max ?
_exptl_absorpt_correction_T_min ?
_exptl_absorpt_correction_type none
_exptl_crystal_density_diffrn 1.139
_exptl_crystal_density_method 'not measured'
_exptl_crystal_F_000 492
_refine_diff_density_max 0.20
_refine_diff_density_min -0.23
_refine_diff_density_rms 0.06
_refine_ls_abs_structure_details
;
;
_refine_ls_abs_structure_Rogers '_'
_refine_ls_extinction_coef ?
_refine_ls_extinction_method none
_refine_ls_goodness_of_fit_all 0.782
_refine_ls_goodness_of_fit_gt 0.552
_refine_ls_goodness_of_fit_ref 0.552
_refine_ls_matrix_type full
_refine_ls_number_constraints 10
_refine_ls_number_parameters 399
_refine_ls_number_reflns 2289
_refine_ls_number_restraints 0
_refine_ls_R_factor_all 0.060
_refine_ls_R_factor_gt 0.052
_refine_ls_shift/su_max 0.690
_refine_ls_shift/su_mean 0.030
_refine_ls_structure_factor_coef F^2^
_refine_ls_weighting_details ' w = 1 / ( s^2^(Fo^2^) + 0.10000 * Fo^2^)'
_refine_ls_weighting_scheme sigma
_refine_ls_wR_factor_all 0.186
_refine_ls_wR_factor_gt 0.186
_refine_ls_wR_factor_ref 0.186
_reflns_d_resolution_high 0.64
_reflns_d_resolution_low 2.75
_reflns_limit_h_max 18
_reflns_limit_h_min 0
_reflns_limit_k_max 8
_reflns_limit_k_min 0
_reflns_limit_l_max 15
_reflns_limit_l_min -16
_reflns_number_gt 2289
_reflns_number_total 2845
_reflns_threshold_expression 'I> 3.00 sigma(I)'
_cod_depositor_comments
;
The following automatic conversions were performed:
'_symmetry_cell_setting' value 'Monoclinic' changed to 'monoclinic'
according to '/home/saulius/struct/CIF-dictionaries/cif_core.dic'
dictionary named 'cif_core.dic' version 2.4.1 from 2010-06-29.

Automatic conversion script
Id: cif_fix_enum 1527 2010-12-29 10:47:43Z saulius 

The following automatic conversions were performed:

'_atom_site_adp_type' tag value 'Uij' was replaced with 'Uani' value
33 times.

Automatic conversion script
Id: cif_fix_values 1646 2011-03-28 12:23:43Z adriana 

The following automatic conversions were performed:

'_atom_sites_solution_hydrogens' value 'geom, diff' was changed to
'mixed'.

Automatic conversion script
Id: cif_fix_values 6452 2018-10-05 10:23:21Z andrius 

 Updated bibliographic information and added the common chemical
 name extracted from the previous publication title.

 Antanas Vaitkus,
 2019-10-02
;
_cod_original_sg_symbol_H-M 'P 21'
_cod_original_formula_sum 'C29 H35 N2 O P '
_cod_database_code 4020116

loop_
_symmetry_equiv_pos_as_xyz
+X,+Y,+Z
'-X,+Y+ 1/2,-Z'

loop_
_atom_site_label
_atom_site_fract_x
_atom_site_fract_y
_atom_site_fract_z
_atom_site_U_iso_or_equiv
_atom_site_occupancy
_atom_site_adp_type
P1 -0.78889(6) 0.0221(3) -0.14394(8) 0.0809(5) 1.00 Uani
O2 -0.49216(17) -0.2443(5) -0.2000(2) 0.0921(16) 1.00 Uani
N3 -0.64911(19) -0.0325(4) -0.2576(2) 0.0732(13) 1.00 Uani
C4 -0.6519(3) -0.1503(6) -0.3495(3) 0.0721(18) 1.00 Uani
C5 -0.6298(2) -0.1448(5) -0.1634(3) 0.0706(16) 1.00 Uani
C6 -0.6927(2) -0.1394(6) -0.1002(3) 0.0746(17) 1.00 Uani
C7 -0.8392(3) -0.3457(7) -0.2513(3) 0.089(2) 1.00 Uani
C8 -0.8582(2) -0.1444(7) -0.2343(2) 0.0753(18) 1.00 Uani
N9 -0.7103(3) -0.1530(10) -0.5365(3) 0.115(3) 1.00 Uani
C10 -0.5392(3) -0.3664(7) -0.0456(3) 0.091(2) 1.00 Uani
C11 -0.5521(2) -0.2569(6) -0.1348(3) 0.0764(18) 1.00 Uani
C12 -0.6774(3) -0.2484(8) -0.0088(3) 0.087(2) 1.00 Uani
C13 -0.5998(4) 0.1562(6) -0.2566(4) 0.103(3) 1.00 Uani
C14 -0.8453(2) 0.0108(9) -0.0329(3) 0.092(3) 1.00 Uani
C15 -0.6020(3) -0.3618(8) 0.0162(3) 0.096(3) 1.00 Uani
C16 -0.6983(3) -0.0319(7) -0.4417(4) 0.093(2) 1.00 Uani
C17 -0.8971(3) -0.1462(11) -0.0114(3) 0.108(3) 1.00 Uani
C18 -0.9346(3) -0.0622(11) -0.2909(4) 0.102(3) 1.00 Uani
C19 -0.8932(4) -0.4569(12) -0.3240(4) 0.118(4) 1.00 Uani
C20 -0.9670(4) -0.3757(17) -0.3789(4) 0.131(5) 1.00 Uani
C21 -0.4148(4) -0.3644(11) -0.1764(7) 0.125(4) 1.00 Uani
C22 -0.9391(4) -0.1419(17) 0.0735(4) 0.131(5) 1.00 Uani
C23 -0.9884(3) -0.1773(17) -0.3634(4) 0.130(4) 1.00 Uani
C24 -0.8357(4) 0.1741(13) 0.0341(6) 0.120(4) 1.00 Uani
C25 -0.6477(7) 0.1643(9) -0.4477(5) 0.132(4) 1.00 Uani
C26 -0.8782(5) 0.1765(18) 0.1188(6) 0.156(6) 1.00 Uani
C27 -0.6378(4) -0.2093(15) -0.5771(5) 0.138(5) 1.00 Uani
C28 -0.9292(4) 0.021(2) 0.1365(4) 0.145(6) 1.00 Uani
C29 -0.6404(7) 0.2805(8) -0.3478(6) 0.138(5) 1.00 Uani
C30 -0.8049(7) -0.340(2) -0.6670(6) 0.177(8) 1.00 Uani
C31 -0.6532(7) -0.329(3) -0.6728(8) 0.230(12) 1.00 Uani
C32 -0.7328(10) -0.394(3) -0.7164(7) 0.234(13) 1.00 Uani
C33 -0.7854(6) -0.232(3) -0.5688(9) 0.268(12) 1.00 Uani

loop_
_diffrn_radiation_wavelength
1.54178
